data_7004131
loop_
_publ_author_name
'Jiang, Xin-Dong'
'Matsukawa, Shiro'
'Yamamoto, Yohsuke'

_publ_section_title
;
 Synthesis, structure and isomerization of arylphosphoranes with
 anti-apicophilic bonding modes using a novel bidentate ligand with two
 C2F5 groups
;
_journal_issue 28
_journal_name_full 'Dalton Transactions'
_journal_page_first 3678
_journal_page_last 3687
_journal_paper_doi 10.1039/b802947d
_journal_year 2008
_chemical_formula_sum 'C29 H15 F20 O3 P'
_chemical_formula_weight 822.38
_chemical_melting_point 124
_chemical_name_systematic
;
?
;
_space_group_IT_number 2
_symmetry_cell_setting triclinic
_symmetry_space_group_name_Hall '-P 1'
_symmetry_space_group_name_H-M 'P -1'
_atom_sites_solution_hydrogens geom
_atom_sites_solution_primary direct
_atom_sites_solution_secondary difmap
_audit_creation_method SHELXL-97
_cell_angle_alpha 84.9520(10)
_cell_angle_beta 77.0590(10)
_cell_angle_gamma 72.817(2)
_cell_formula_units_Z 2
_cell_length_a 9.25000(10)
_cell_length_b 9.7100(2)
_cell_length_c 18.0170(5)
_cell_measurement_temperature 173
_cell_measurement_theta_max 27.9
_cell_measurement_theta_min 1.2
_cell_volume 1506.33(6)
_computing_cell_refinement 'HKL(Otwinowski, 1997)'
_computing_data_collection 'HKL(Otwinowski, 1997)'
_computing_data_reduction 'HKL(Otwinowski, 1997)'
_computing_structure_refinement 'SHELXL-97 (Sheldrick, 1997)'
_computing_structure_solution 'SHELXS-97 (Sheldrick, 1990)'
_diffrn_ambient_temperature 173(2)
_diffrn_detector_area_resol_mean 10.00
_diffrn_measured_fraction_theta_full 0.912
_diffrn_measured_fraction_theta_max 0.912
_diffrn_measurement_device_type 'MacScience DIP2030 Imaging Plate'
_diffrn_measurement_method \w
_diffrn_radiation_monochromator graphite
_diffrn_radiation_source 'fine-focus sealed tube'
_diffrn_radiation_type MoK\a
_diffrn_radiation_wavelength 0.71069
_diffrn_reflns_av_R_equivalents 0.0000
_diffrn_reflns_av_sigmaI/netI 0.0224
_diffrn_reflns_limit_h_max 10
_diffrn_reflns_limit_h_min 0
_diffrn_reflns_limit_k_max 12
_diffrn_reflns_limit_k_min -11
_diffrn_reflns_limit_l_max 23
_diffrn_reflns_limit_l_min -22
_diffrn_reflns_number 6580
_diffrn_reflns_theta_full 27.94
_diffrn_reflns_theta_max 27.94
_diffrn_reflns_theta_min 1.16
_exptl_absorpt_coefficient_mu 0.250
_exptl_absorpt_correction_type none
_exptl_crystal_colour colorless
_exptl_crystal_density_diffrn 1.813
_exptl_crystal_density_method 'not measured'
_exptl_crystal_description plate
_exptl_crystal_F_000 816
_exptl_crystal_size_max 0.50
_exptl_crystal_size_mid 0.10
_exptl_crystal_size_min 0.10
_refine_diff_density_max 0.574
_refine_diff_density_min -0.743
_refine_diff_density_rms 0.176
_refine_ls_extinction_method none
_refine_ls_goodness_of_fit_ref 1.114
_refine_ls_hydrogen_treatment constr
_refine_ls_matrix_type full
_refine_ls_number_parameters 479
_refine_ls_number_reflns 6580
_refine_ls_number_restraints 0
_refine_ls_restrained_S_all 1.114
_refine_ls_R_factor_all 0.0514
_refine_ls_R_factor_gt 0.0421
_refine_ls_shift/su_max 0.001
_refine_ls_shift/su_mean 0.000
_refine_ls_structure_factor_coef Fsqd
_refine_ls_weighting_details 'calc w=1/[\s^2^(Fo^2^)+(0.0914P)^2^+0.9403P] where P=(Fo^2^+2Fc^2^)/3'
_refine_ls_weighting_scheme calc
_refine_ls_wR_factor_gt 0.1228
_refine_ls_wR_factor_ref 0.1480
_reflns_number_gt 5851
_reflns_number_total 6580
_reflns_threshold_expression >2sigma(I)
_cod_data_source_file b802947d.txt
_cod_data_source_block compound12d
_cod_original_cell_volume 1506.33(5)
_cod_original_sg_symbol_H-M P-1
_cod_database_code 7004131

loop_
_symmetry_equiv_pos_as_xyz
'x, y, z'
'-x, -y, -z'

loop_
_atom_site_label
_atom_site_type_symbol
_atom_site_fract_x
_atom_site_fract_y
_atom_site_fract_z
_atom_site_U_iso_or_equiv
_atom_site_adp_type
_atom_site_occupancy
_atom_site_symmetry_multiplicity
_atom_site_calc_flag
_atom_site_refinement_flags
_atom_site_disorder_assembly
_atom_site_disorder_group
C1 C 0.8527(2) 0.24973(19) 0.64714(9) 0.0151(3) Uani 1 1 d . . .
C2 C 0.9866(2) 0.2939(2) 0.62197(10) 0.0203(4) Uani 1 1 d . . .
H2A H 1.0446 0.3048 0.6573 0.024 Uiso 1 1 calc R . .
C3 C 1.0342(2) 0.3220(2) 0.54461(11) 0.0244(4) Uani 1 1 d . . .
H3A H 1.1242 0.3536 0.5273 0.029 Uiso 1 1 calc R . .
C4 C 0.9516(3) 0.3041(2) 0.49272(11) 0.0249(4) Uani 1 1 d . . .
H4A H 0.9847 0.3249 0.4402 0.030 Uiso 1 1 calc R . .
C5 C 0.8209(3) 0.2563(2) 0.51662(11) 0.0227(4) Uani 1 1 d . . .
H5A H 0.7655 0.2421 0.4808 0.027 Uiso 1 1 calc R . .
C6 C 0.7723(2) 0.22927(19) 0.59406(10) 0.0166(3) Uani 1 1 d . . .
C7 C 0.6393(2) 0.16699(19) 0.63062(9) 0.0152(3) Uani 1 1 d . . .
C8 C 0.6898(2) 0.0053(2) 0.60516(10) 0.0200(4) Uani 1 1 d . . .
C9 C 0.5874(3) -0.0955(2) 0.63791(13) 0.0305(5) Uani 1 1 d . . .
C10 C 0.4822(2) 0.2517(2) 0.61042(11) 0.0220(4) Uani 1 1 d . . .
C11 C 0.4198(3) 0.4136(2) 0.62852(13) 0.0281(5) Uani 1 1 d . . .
C12 C 0.9331(2) 0.2079(2) 0.79127(10) 0.0173(4) Uani 1 1 d . . .
C13 C 0.9935(3) 0.3225(2) 0.79660(11) 0.0246(4) Uani 1 1 d . . .
H13A H 0.9503 0.4149 0.7757 0.030 Uiso 1 1 calc R . .
C14 C 1.1172(3) 0.2998(3) 0.83270(12) 0.0340(5) Uani 1 1 d . . .
H14A H 1.1594 0.3768 0.8357 0.041 Uiso 1 1 calc R . .
C15 C 1.1792(3) 0.1661(3) 0.86432(12) 0.0350(5) Uani 1 1 d . . .
H15A H 1.2654 0.1519 0.8875 0.042 Uiso 1 1 calc R . .
C16 C 1.1179(3) 0.0528(3) 0.86287(11) 0.0279(5) Uani 1 1 d . . .
H16A H 1.1584 -0.0381 0.8860 0.034 Uiso 1 1 calc R . .
C17 C 0.9945(2) 0.0770(2) 0.82620(10) 0.0182(4) Uani 1 1 d . . .
C18 C 0.9048(2) -0.0292(2) 0.82171(10) 0.0165(3) Uani 1 1 d . . .
C19 C 1.0034(3) -0.1723(2) 0.78097(11) 0.0246(4) Uani 1 1 d . . .
C20 C 1.1331(3) -0.1587(3) 0.71202(12) 0.0319(5) Uani 1 1 d . . .
C21 C 0.8161(2) -0.0573(2) 0.90399(10) 0.0200(4) Uani 1 1 d . . .
C22 C 0.7010(3) -0.1484(2) 0.91509(12) 0.0293(5) Uani 1 1 d . . .
C23 C 0.6270(2) 0.35021(19) 0.80073(10) 0.0153(3) Uani 1 1 d . . .
C24 C 0.6237(2) 0.4949(2) 0.78453(11) 0.0211(4) Uani 1 1 d . . .
H24A H 0.6958 0.5187 0.7426 0.025 Uiso 1 1 calc R . .
C25 C 0.5159(3) 0.6036(2) 0.82933(12) 0.0237(4) Uani 1 1 d . . .
H25A H 0.5127 0.7016 0.8172 0.028 Uiso 1 1 calc R . .
C26 C 0.4126(2) 0.5695(2) 0.89195(11) 0.0204(4) Uani 1 1 d . . .
C27 C 0.4128(2) 0.4270(2) 0.90783(11) 0.0213(4) Uani 1 1 d . . .
H27A H 0.3410 0.4034 0.9499 0.026 Uiso 1 1 calc R . .
C28 C 0.5195(2) 0.3182(2) 0.86149(10) 0.0188(4) Uani 1 1 d . . .
H28A H 0.5182 0.2209 0.8718 0.023 Uiso 1 1 calc R . .
C29 C 0.2119(3) 0.6505(3) 1.00085(13) 0.0323(5) Uani 1 1 d . . .
H29A H 0.1463 0.5993 0.9861 0.048 Uiso 1 1 calc R . .
H29B H 0.1469 0.7402 1.0258 0.048 Uiso 1 1 calc R . .
H29C H 0.2718 0.5895 1.0362 0.048 Uiso 1 1 calc R . .
O1 O 0.62135(15) 0.17156(14) 0.70897(7) 0.0150(3) Uani 1 1 d . . .
O2 O 0.79000(15) 0.03773(14) 0.77944(7) 0.0150(3) Uani 1 1 d . . .
O3 O 0.31513(19) 0.68328(16) 0.93455(9) 0.0284(3) Uani 1 1 d . . .
P1 P 0.77048(5) 0.20570(5) 0.74513(2) 0.01235(12) Uani 1 1 d . . .
F1 F 0.82685(15) -0.05781(13) 0.62580(7) 0.0270(3) Uani 1 1 d . . .
F2 F 0.71528(16) -0.00277(13) 0.52844(7) 0.0278(3) Uani 1 1 d . . .
F3 F 0.4681(2) -0.07085(18) 0.60433(9) 0.0413(4) Uani 1 1 d . . .
F4 F 0.5361(2) -0.08243(17) 0.71241(8) 0.0418(4) Uani 1 1 d . . .
F5 F 0.6719(2) -0.23211(16) 0.62419(11) 0.0528(5) Uani 1 1 d . . .
F6 F 0.36980(16) 0.19413(16) 0.64938(9) 0.0359(3) Uani 1 1 d . . .
F7 F 0.48837(18) 0.24237(16) 0.53513(8) 0.0369(4) Uani 1 1 d . . .
F8 F 0.5194(2) 0.48546(17) 0.59839(14) 0.0627(6) Uani 1 1 d . . .
F9 F 0.3805(2) 0.43539(18) 0.70231(9) 0.0482(4) Uani 1 1 d . . .
F10 F 0.2931(2) 0.46897(18) 0.60020(10) 0.0519(5) Uani 1 1 d . . .
F11 F 0.91055(17) -0.23393(14) 0.75635(8) 0.0339(3) Uani 1 1 d . . .
F12 F 1.07513(18) -0.26726(15) 0.83043(8) 0.0376(4) Uani 1 1 d . . .
F13 F 1.25515(18) -0.1492(2) 0.73510(9) 0.0561(5) Uani 1 1 d . . .
F14 F 1.08704(16) -0.04513(15) 0.66759(7) 0.0340(3) Uani 1 1 d . . .
F15 F 1.1759(2) -0.27528(19) 0.67012(9) 0.0559(5) Uani 1 1 d . . .
F16 F 0.73152(15) 0.07257(13) 0.93272(6) 0.0250(3) Uani 1 1 d . . .
F17 F 0.91709(16) -0.11818(16) 0.94954(7) 0.0312(3) Uani 1 1 d . . .
F18 F 0.7727(2) -0.28586(17) 0.90000(10) 0.0503(4) Uani 1 1 d . . .
F19 F 0.59596(19) -0.09871(18) 0.87265(9) 0.0414(4) Uani 1 1 d . . .
F20 F 0.62647(19) -0.14214(18) 0.98790(8) 0.0418(4) Uani 1 1 d . . .

loop_
_atom_site_aniso_label
_atom_site_aniso_U_11
_atom_site_aniso_U_22
_atom_site_aniso_U_33
_atom_site_aniso_U_23
_atom_site_aniso_U_13
_atom_site_aniso_U_12
C1 0.0180(9) 0.0147(8) 0.0107(7) 0.0010(6) -0.0030(6) -0.0022(6)
C2 0.0220(10) 0.0246(9) 0.0149(8) 0.0021(7) -0.0027(7) -0.0090(7)
C3 0.0255(11) 0.0256(10) 0.0187(9) 0.0036(7) 0.0027(7) -0.0087(8)
C4 0.0338(11) 0.0246(10) 0.0121(8) 0.0036(7) 0.0008(7) -0.0071(8)
C5 0.0312(11) 0.0244(10) 0.0124(8) 0.0028(7) -0.0070(7) -0.0072(8)
C6 0.0215(9) 0.0145(8) 0.0130(8) 0.0014(6) -0.0052(6) -0.0033(6)
C7 0.0193(9) 0.0157(8) 0.0111(8) -0.0006(6) -0.0068(6) -0.0028(6)
C8 0.0273(10) 0.0198(9) 0.0143(8) -0.0016(6) -0.0092(7) -0.0050(7)
C9 0.0463(14) 0.0244(11) 0.0282(11) 0.0011(8) -0.0131(9) -0.0177(9)
C10 0.0240(10) 0.0248(10) 0.0188(9) -0.0002(7) -0.0121(7) -0.0034(7)
C11 0.0268(11) 0.0255(11) 0.0303(11) -0.0029(8) -0.0153(8) 0.0028(8)
C12 0.0169(9) 0.0264(9) 0.0107(7) -0.0020(6) -0.0031(6) -0.0086(7)
C13 0.0299(11) 0.0337(11) 0.0174(9) 0.0006(7) -0.0066(7) -0.0191(9)
C14 0.0355(13) 0.0577(15) 0.0228(10) 0.0001(10) -0.0093(9) -0.0325(11)
C15 0.0286(13) 0.0651(17) 0.0218(10) 0.0049(10) -0.0129(8) -0.0251(11)
C16 0.0231(11) 0.0471(13) 0.0155(9) 0.0032(8) -0.0082(7) -0.0107(9)
C17 0.0163(9) 0.0282(10) 0.0106(7) -0.0007(7) -0.0029(6) -0.0068(7)
C18 0.0184(9) 0.0194(9) 0.0109(7) 0.0012(6) -0.0062(6) -0.0023(7)
C19 0.0290(11) 0.0219(10) 0.0192(9) 0.0008(7) -0.0128(8) 0.0039(8)
C20 0.0281(12) 0.0377(12) 0.0192(10) -0.0068(8) -0.0063(8) 0.0098(9)
C21 0.0235(10) 0.0234(9) 0.0134(8) 0.0031(7) -0.0074(7) -0.0054(7)
C22 0.0391(13) 0.0315(11) 0.0220(10) 0.0111(8) -0.0099(8) -0.0179(9)
C23 0.0181(9) 0.0160(8) 0.0126(8) -0.0007(6) -0.0052(6) -0.0043(6)
C24 0.0274(10) 0.0181(9) 0.0177(9) 0.0009(7) -0.0017(7) -0.0088(7)
C25 0.0335(11) 0.0145(9) 0.0240(9) -0.0005(7) -0.0066(8) -0.0076(7)
C26 0.0228(10) 0.0182(9) 0.0190(9) -0.0063(7) -0.0068(7) -0.0006(7)
C27 0.0218(10) 0.0195(9) 0.0183(9) -0.0021(7) 0.0006(7) -0.0028(7)
C28 0.0206(9) 0.0154(8) 0.0186(9) -0.0012(6) -0.0010(7) -0.0048(7)
C29 0.0296(12) 0.0325(12) 0.0278(11) -0.0129(9) -0.0007(8) 0.0013(9)
O1 0.0174(6) 0.0192(6) 0.0096(6) -0.0002(4) -0.0047(4) -0.0058(5)
O2 0.0187(7) 0.0154(6) 0.0119(6) 0.0021(4) -0.0071(4) -0.0039(5)
O3 0.0336(9) 0.0190(7) 0.0271(8) -0.0090(6) -0.0022(6) 0.0003(6)
P1 0.0152(2) 0.0139(2) 0.0086(2) 0.00011(15) -0.00326(15) -0.00469(16)
F1 0.0296(7) 0.0191(6) 0.0301(6) -0.0039(5) -0.0139(5) 0.0030(5)
F2 0.0433(8) 0.0257(6) 0.0143(6) -0.0066(4) -0.0069(5) -0.0071(5)
F3 0.0505(10) 0.0503(9) 0.0389(8) -0.0041(7) -0.0179(7) -0.0311(7)
F4 0.0648(11) 0.0482(9) 0.0246(7) 0.0076(6) -0.0098(6) -0.0363(8)
F5 0.0730(13) 0.0200(7) 0.0691(12) -0.0018(7) -0.0156(9) -0.0179(7)
F6 0.0213(7) 0.0401(8) 0.0502(9) 0.0020(6) -0.0135(6) -0.0111(5)
F7 0.0430(8) 0.0423(8) 0.0239(7) -0.0085(6) -0.0245(6) 0.0052(6)
F8 0.0508(11) 0.0219(8) 0.1051(17) 0.0038(8) -0.0031(10) -0.0059(7)
F9 0.0551(10) 0.0427(9) 0.0354(8) -0.0169(7) -0.0228(7) 0.0178(7)
F10 0.0526(10) 0.0397(9) 0.0594(10) -0.0130(7) -0.0428(8) 0.0193(7)
F11 0.0470(9) 0.0209(6) 0.0350(7) -0.0067(5) -0.0178(6) -0.0028(5)
F12 0.0447(8) 0.0304(7) 0.0269(7) 0.0048(5) -0.0168(6) 0.0110(6)
F13 0.0212(8) 0.1046(15) 0.0315(8) -0.0067(9) -0.0043(6) -0.0007(8)
F14 0.0312(7) 0.0377(8) 0.0233(6) 0.0025(5) -0.0015(5) 0.0010(6)
F15 0.0721(12) 0.0406(9) 0.0300(8) -0.0149(7) -0.0016(7) 0.0192(8)
F16 0.0282(7) 0.0289(6) 0.0159(5) -0.0036(4) 0.0005(4) -0.0081(5)
F17 0.0315(7) 0.0461(8) 0.0157(6) 0.0104(5) -0.0127(5) -0.0078(6)
F18 0.0684(12) 0.0272(8) 0.0564(10) 0.0064(7) -0.0068(8) -0.0218(7)
F19 0.0481(10) 0.0555(10) 0.0376(8) 0.0194(7) -0.0232(7) -0.0356(8)
F20 0.0459(9) 0.0572(10) 0.0262(7) 0.0161(6) -0.0044(6) -0.0278(7)

loop_
_atom_type_symbol
_atom_type_description
_atom_type_scat_dispersion_real
_atom_type_scat_dispersion_imag
_atom_type_scat_source
C C 0.0033 0.0016 'International Tables Vol C Tables 4.2.6.8 and 6.1.1.4'
H H 0.0000 0.0000 'International Tables Vol C Tables 4.2.6.8 and 6.1.1.4'
O O 0.0106 0.0060 'International Tables Vol C Tables 4.2.6.8 and 6.1.1.4'
F F 0.0171 0.0103 'International Tables Vol C Tables 4.2.6.8 and 6.1.1.4'
P P 0.1023 0.0942 'International Tables Vol C Tables 4.2.6.8 and 6.1.1.4'

loop_
_geom_angle_atom_site_label_1
_geom_angle_atom_site_label_2
_geom_angle_atom_site_label_3
_geom_angle
_geom_angle_site_symmetry_1
_geom_angle_site_symmetry_3
_geom_angle_publ_flag
C6 C1 C2 119.42(16) . . ?
C6 C1 P1 113.74(13) . . ?
C2 C1 P1 126.78(14) . . ?
C3 C2 C1 119.39(18) . . ?
C3 C2 H2A 120.3 . . ?
C1 C2 H2A 120.3 . . ?
C4 C3 C2 120.58(19) . . ?
C4 C3 H3A 119.7 . . ?
C2 C3 H3A 119.7 . . ?
C3 C4 C5 120.68(18) . . ?
C3 C4 H4A 119.7 . . ?
C5 C4 H4A 119.7 . . ?
C4 C5 C6 118.85(18) . . ?
C4 C5 H5A 120.6 . . ?
C6 C5 H5A 120.6 . . ?
C5 C6 C1 121.04(18) . . ?
C5 C6 C7 126.62(17) . . ?
C1 C6 C7 112.21(15) . . ?
O1 C7 C6 107.48(14) . . ?
O1 C7 C10 107.35(15) . . ?
C6 C7 C10 114.12(15) . . ?
O1 C7 C8 109.86(14) . . ?
C6 C7 C8 106.64(15) . . ?
C10 C7 C8 111.29(15) . . ?
F1 C8 F2 107.11(16) . . ?
F1 C8 C9 105.26(16) . . ?
F2 C8 C9 105.75(16) . . ?
F1 C8 C7 106.11(15) . . ?
F2 C8 C7 111.19(15) . . ?
C9 C8 C7 120.62(17) . . ?
F4 C9 F3 109.3(2) . . ?
F4 C9 F5 108.24(19) . . ?
F3 C9 F5 107.14(19) . . ?
F4 C9 C8 111.81(17) . . ?
F3 C9 C8 111.48(18) . . ?
F5 C9 C8 108.7(2) . . ?
F6 C10 F7 107.65(17) . . ?
F6 C10 C11 104.51(17) . . ?
F7 C10 C11 106.31(16) . . ?
F6 C10 C7 109.71(15) . . ?
F7 C10 C7 110.36(16) . . ?
C11 C10 C7 117.74(17) . . ?
F8 C11 F9 108.1(2) . . ?
F8 C11 F10 108.1(2) . . ?
F9 C11 F10 107.39(19) . . ?
F8 C11 C10 112.66(19) . . ?
F9 C11 C10 112.06(18) . . ?
F10 C11 C10 108.30(18) . . ?
C17 C12 C13 118.12(18) . . ?
C17 C12 P1 112.86(14) . . ?
C13 C12 P1 128.98(15) . . ?
C14 C13 C12 119.5(2) . . ?
C14 C13 H13A 120.2 . . ?
C12 C13 H13A 120.2 . . ?
C15 C14 C13 120.6(2) . . ?
C15 C14 H14A 119.7 . . ?
C13 C14 H14A 119.7 . . ?
C16 C15 C14 121.2(2) . . ?
C16 C15 H15A 119.4 . . ?
C14 C15 H15A 119.4 . . ?
C15 C16 C17 117.5(2) . . ?
C15 C16 H16A 121.2 . . ?
C17 C16 H16A 121.2 . . ?
C12 C17 C16 122.92(19) . . ?
C12 C17 C18 110.89(16) . . ?
C16 C17 C18 126.13(18) . . ?
O2 C18 C17 107.97(14) . . ?
O2 C18 C19 106.63(14) . . ?
C17 C18 C19 114.85(16) . . ?
O2 C18 C21 106.11(14) . . ?
C17 C18 C21 108.74(15) . . ?
C19 C18 C21 112.08(15) . . ?
F11 C19 F12 107.32(18) . . ?
F11 C19 C20 107.40(17) . . ?
F12 C19 C20 105.66(17) . . ?
F11 C19 C18 109.74(16) . . ?
F12 C19 C18 110.32(15) . . ?
C20 C19 C18 116.00(18) . . ?
F13 C20 F14 108.8(2) . . ?
F13 C20 F15 108.00(19) . . ?
F14 C20 F15 107.67(18) . . ?
F13 C20 C19 110.65(17) . . ?
F14 C20 C19 112.22(17) . . ?
F15 C20 C19 109.4(2) . . ?
F16 C21 F17 107.17(15) . . ?
F16 C21 C22 105.24(17) . . ?
F17 C21 C22 106.50(16) . . ?
F16 C21 C18 107.04(15) . . ?
F17 C21 C18 110.47(16) . . ?
C22 C21 C18 119.72(16) . . ?
F19 C22 F18 109.3(2) . . ?
F19 C22 F20 107.7(2) . . ?
F18 C22 F20 107.45(18) . . ?
F19 C22 C21 111.89(16) . . ?
F18 C22 C21 111.8(2) . . ?
F20 C22 C21 108.59(18) . . ?
C28 C23 C24 118.76(17) . . ?
C28 C23 P1 119.84(14) . . ?
C24 C23 P1 121.39(14) . . ?
C25 C24 C23 120.45(18) . . ?
C25 C24 H24A 119.8 . . ?
C23 C24 H24A 119.8 . . ?
C24 C25 C26 120.16(18) . . ?
C24 C25 H25A 119.9 . . ?
C26 C25 H25A 119.9 . . ?
O3 C26 C27 124.11(18) . . ?
O3 C26 C25 115.96(18) . . ?
C27 C26 C25 119.93(17) . . ?
C26 C27 C28 119.60(18) . . ?
C26 C27 H27A 120.2 . . ?
C28 C27 H27A 120.2 . . ?
C23 C28 C27 121.02(17) . . ?
C23 C28 H28A 119.5 . . ?
C27 C28 H28A 119.5 . . ?
O3 C29 H29A 109.5 . . ?
O3 C29 H29B 109.5 . . ?
H29A C29 H29B 109.5 . . ?
O3 C29 H29C 109.5 . . ?
H29A C29 H29C 109.5 . . ?
H29B C29 H29C 109.5 . . ?
C7 O1 P1 118.21(11) . . ?
C18 O2 P1 120.89(11) . . ?
C26 O3 C29 117.03(17) . . ?
O2 P1 O1 82.34(6) . . ?
O2 P1 C23 117.75(7) . . ?
O1 P1 C23 89.20(7) . . ?
O2 P1 C1 123.63(7) . . ?
O1 P1 C1 86.95(7) . . ?
C23 P1 C1 117.24(8) . . ?
O2 P1 C12 87.25(8) . . ?
O1 P1 C12 169.59(8) . . ?
C23 P1 C12 95.43(8) . . ?
C1 P1 C12 99.12(8) . . ?

loop_
_geom_bond_atom_site_label_1
_geom_bond_atom_site_label_2
_geom_bond_distance
_geom_bond_site_symmetry_2
_geom_bond_publ_flag
C1 C6 1.395(2) . ?
C1 C2 1.398(3) . ?
C1 P1 1.8264(17) . ?
C2 C3 1.393(3) . ?
C2 H2A 0.9500 . ?
C3 C4 1.384(3) . ?
C3 H3A 0.9500 . ?
C4 C5 1.388(3) . ?
C4 H4A 0.9500 . ?
C5 C6 1.393(2) . ?
C5 H5A 0.9500 . ?
C6 C7 1.523(3) . ?
C7 O1 1.387(2) . ?
C7 C10 1.549(3) . ?
C7 C8 1.578(3) . ?
C8 F1 1.354(2) . ?
C8 F2 1.354(2) . ?
C8 C9 1.549(3) . ?
C9 F4 1.324(3) . ?
C9 F3 1.325(3) . ?
C9 F5 1.338(3) . ?
C10 F6 1.354(3) . ?
C10 F7 1.355(2) . ?
C10 C11 1.543(3) . ?
C11 F8 1.312(3) . ?
C11 F9 1.316(3) . ?
C11 F10 1.330(2) . ?
C12 C17 1.388(3) . ?
C12 C13 1.403(3) . ?
C12 P1 1.8810(19) . ?
C13 C14 1.393(3) . ?
C13 H13A 0.9500 . ?
C14 C15 1.384(4) . ?
C14 H14A 0.9500 . ?
C15 C16 1.383(4) . ?
C15 H15A 0.9500 . ?
C16 C17 1.395(3) . ?
C16 H16A 0.9500 . ?
C17 C18 1.519(3) . ?
C18 O2 1.413(2) . ?
C18 C19 1.560(3) . ?
C18 C21 1.569(3) . ?
C19 F11 1.347(3) . ?
C19 F12 1.358(2) . ?
C19 C20 1.548(3) . ?
C20 F13 1.317(3) . ?
C20 F14 1.326(3) . ?
C20 F15 1.326(3) . ?
C21 F16 1.349(2) . ?
C21 F17 1.352(2) . ?
C21 C22 1.546(3) . ?
C22 F19 1.324(3) . ?
C22 F18 1.325(3) . ?
C22 F20 1.336(3) . ?
C23 C28 1.385(3) . ?
C23 C24 1.402(3) . ?
C23 P1 1.8125(18) . ?
C24 C25 1.389(3) . ?
C24 H24A 0.9500 . ?
C25 C26 1.391(3) . ?
C25 H25A 0.9500 . ?
C26 O3 1.368(2) . ?
C26 C27 1.388(3) . ?
C27 C28 1.399(3) . ?
C27 H27A 0.9500 . ?
C28 H28A 0.9500 . ?
C29 O3 1.429(3) . ?
C29 H29A 0.9800 . ?
C29 H29B 0.9800 . ?
C29 H29C 0.9800 . ?
O1 P1 1.7742(14) . ?
O2 P1 1.6654(13) . ?

loop_
_geom_torsion_atom_site_label_1
_geom_torsion_atom_site_label_2
_geom_torsion_atom_site_label_3
_geom_torsion_atom_site_label_4
_geom_torsion
_geom_torsion_site_symmetry_1
_geom_torsion_site_symmetry_2
_geom_torsion_site_symmetry_3
_geom_torsion_site_symmetry_4
_geom_torsion_publ_flag
C6 C1 C2 C3 2.4(3) . . . . ?
P1 C1 C2 C3 179.34(15) . . . . ?
C1 C2 C3 C4 -1.0(3) . . . . ?
C2 C3 C4 C5 -0.8(3) . . . . ?
C3 C4 C5 C6 1.3(3) . . . . ?
C4 C5 C6 C1 0.0(3) . . . . ?
C4 C5 C6 C7 -175.55(18) . . . . ?
C2 C1 C6 C5 -1.9(3) . . . . ?
P1 C1 C6 C5 -179.24(15) . . . . ?
C2 C1 C6 C7 174.28(16) . . . . ?
P1 C1 C6 C7 -3.06(19) . . . . ?
C5 C6 C7 O1 -174.18(17) . . . . ?
C1 C6 C7 O1 9.9(2) . . . . ?
C5 C6 C7 C10 -55.3(2) . . . . ?
C1 C6 C7 C10 128.83(17) . . . . ?
C5 C6 C7 C8 68.1(2) . . . . ?
C1 C6 C7 C8 -107.86(17) . . . . ?
O1 C7 C8 F1 -60.97(19) . . . . ?
C6 C7 C8 F1 55.22(18) . . . . ?
C10 C7 C8 F1 -179.73(15) . . . . ?
O1 C7 C8 F2 -177.09(15) . . . . ?
C6 C7 C8 F2 -60.91(19) . . . . ?
C10 C7 C8 F2 64.1(2) . . . . ?
O1 C7 C8 C9 58.3(2) . . . . ?
C6 C7 C8 C9 174.51(16) . . . . ?
C10 C7 C8 C9 -60.4(2) . . . . ?
F1 C8 C9 F4 75.5(2) . . . . ?
F2 C8 C9 F4 -171.32(18) . . . . ?
C7 C8 C9 F4 -44.2(3) . . . . ?
F1 C8 C9 F3 -161.83(17) . . . . ?
F2 C8 C9 F3 -48.6(2) . . . . ?
C7 C8 C9 F3 78.5(2) . . . . ?
F1 C8 C9 F5 -43.9(2) . . . . ?
F2 C8 C9 F5 69.2(2) . . . . ?
C7 C8 C9 F5 -163.66(17) . . . . ?
O1 C7 C10 F6 -57.0(2) . . . . ?
C6 C7 C10 F6 -175.98(15) . . . . ?
C8 C7 C10 F6 63.3(2) . . . . ?
O1 C7 C10 F7 -175.45(16) . . . . ?
C6 C7 C10 F7 65.6(2) . . . . ?
C8 C7 C10 F7 -55.2(2) . . . . ?
O1 C7 C10 C11 62.3(2) . . . . ?
C6 C7 C10 C11 -56.7(2) . . . . ?
C8 C7 C10 C11 -177.44(17) . . . . ?
F6 C10 C11 F8 176.32(19) . . . . ?
F7 C10 C11 F8 -70.0(2) . . . . ?
C7 C10 C11 F8 54.3(3) . . . . ?
F6 C10 C11 F9 54.1(2) . . . . ?
F7 C10 C11 F9 167.85(19) . . . . ?
C7 C10 C11 F9 -67.9(3) . . . . ?
F6 C10 C11 F10 -64.1(2) . . . . ?
F7 C10 C11 F10 49.6(2) . . . . ?
C7 C10 C11 F10 173.87(18) . . . . ?
C17 C12 C13 C14 3.4(3) . . . . ?
P1 C12 C13 C14 -179.04(16) . . . . ?
C12 C13 C14 C15 -1.0(3) . . . . ?
C13 C14 C15 C16 -1.8(4) . . . . ?
C14 C15 C16 C17 2.0(3) . . . . ?
C13 C12 C17 C16 -3.3(3) . . . . ?
P1 C12 C17 C16 178.83(15) . . . . ?
C13 C12 C17 C18 174.15(16) . . . . ?
P1 C12 C17 C18 -3.77(19) . . . . ?
C15 C16 C17 C12 0.6(3) . . . . ?
C15 C16 C17 C18 -176.44(19) . . . . ?
C12 C17 C18 O2 2.8(2) . . . . ?
C16 C17 C18 O2 -179.88(17) . . . . ?
C12 C17 C18 C19 121.62(17) . . . . ?
C16 C17 C18 C19 -61.1(2) . . . . ?
C12 C17 C18 C21 -111.90(17) . . . . ?
C16 C17 C18 C21 65.4(2) . . . . ?
O2 C18 C19 F11 -39.0(2) . . . . ?
C17 C18 C19 F11 -158.50(15) . . . . ?
C21 C18 C19 F11 76.75(19) . . . . ?
O2 C18 C19 F12 -157.00(17) . . . . ?
C17 C18 C19 F12 83.4(2) . . . . ?
C21 C18 C19 F12 -41.3(2) . . . . ?
O2 C18 C19 C20 82.9(2) . . . . ?
C17 C18 C19 C20 -36.6(2) . . . . ?
C21 C18 C19 C20 -161.35(17) . . . . ?
F11 C19 C20 F13 -157.49(19) . . . . ?
F12 C19 C20 F13 -43.2(3) . . . . ?
C18 C19 C20 F13 79.4(2) . . . . ?
F11 C19 C20 F14 80.8(2) . . . . ?
F12 C19 C20 F14 -164.91(19) . . . . ?
C18 C19 C20 F14 -42.4(3) . . . . ?
F11 C19 C20 F15 -38.6(2) . . . . ?
F12 C19 C20 F15 75.7(2) . . . . ?
C18 C19 C20 F15 -161.78(17) . . . . ?
O2 C18 C21 F16 -62.07(18) . . . . ?
C17 C18 C21 F16 53.86(19) . . . . ?
C19 C18 C21 F16 -178.08(15) . . . . ?
O2 C18 C21 F17 -178.43(15) . . . . ?
C17 C18 C21 F17 -62.5(2) . . . . ?
C19 C18 C21 F17 65.6(2) . . . . ?
O2 C18 C21 C22 57.4(2) . . . . ?
C17 C18 C21 C22 173.29(17) . . . . ?
C19 C18 C21 C22 -58.6(2) . . . . ?
F16 C21 C22 F19 66.7(2) . . . . ?
F17 C21 C22 F19 -179.76(18) . . . . ?
C18 C21 C22 F19 -53.7(3) . . . . ?
F16 C21 C22 F18 -170.37(16) . . . . ?
F17 C21 C22 F18 -56.8(2) . . . . ?
C18 C21 C22 F18 69.3(2) . . . . ?
F16 C21 C22 F20 -52.0(2) . . . . ?
F17 C21 C22 F20 61.6(2) . . . . ?
C18 C21 C22 F20 -172.35(17) . . . . ?
C28 C23 C24 C25 0.9(3) . . . . ?
P1 C23 C24 C25 -177.97(16) . . . . ?
C23 C24 C25 C26 1.6(3) . . . . ?
C24 C25 C26 O3 177.29(19) . . . . ?
C24 C25 C26 C27 -2.7(3) . . . . ?
O3 C26 C27 C28 -178.70(19) . . . . ?
C25 C26 C27 C28 1.3(3) . . . . ?
C24 C23 C28 C27 -2.3(3) . . . . ?
P1 C23 C28 C27 176.57(15) . . . . ?
C26 C27 C28 C23 1.2(3) . . . . ?
C6 C7 O1 P1 -13.30(17) . . . . ?
C10 C7 O1 P1 -136.49(13) . . . . ?
C8 C7 O1 P1 102.35(15) . . . . ?
C17 C18 O2 P1 -0.56(18) . . . . ?
C19 C18 O2 P1 -124.47(14) . . . . ?
C21 C18 O2 P1 115.89(14) . . . . ?
C27 C26 O3 C29 2.4(3) . . . . ?
C25 C26 O3 C29 -177.66(19) . . . . ?
C18 O2 P1 O1 179.02(13) . . . . ?
C18 O2 P1 C23 -95.95(14) . . . . ?
C18 O2 P1 C1 97.87(14) . . . . ?
C18 O2 P1 C12 -1.26(13) . . . . ?
C7 O1 P1 O2 -114.36(13) . . . . ?
C7 O1 P1 C23 127.49(13) . . . . ?
C7 O1 P1 C1 10.16(13) . . . . ?
C7 O1 P1 C12 -115.9(4) . . . . ?
C28 C23 P1 O2 -11.83(18) . . . . ?
C24 C23 P1 O2 167.01(14) . . . . ?
C28 C23 P1 O1 69.08(16) . . . . ?
C24 C23 P1 O1 -112.08(16) . . . . ?
C28 C23 P1 C1 155.23(15) . . . . ?
C24 C23 P1 C1 -25.92(19) . . . . ?
C28 C23 P1 C12 -101.58(16) . . . . ?
C24 C23 P1 C12 77.26(17) . . . . ?
C6 C1 P1 O2 75.31(15) . . . . ?
C2 C1 P1 O2 -101.80(18) . . . . ?
C6 C1 P1 O1 -3.40(13) . . . . ?
C2 C1 P1 O1 179.49(17) . . . . ?
C6 C1 P1 C23 -90.92(15) . . . . ?
C2 C1 P1 C23 91.97(18) . . . . ?
C6 C1 P1 C12 168.09(14) . . . . ?
C2 C1 P1 C12 -9.01(18) . . . . ?
C17 C12 P1 O2 2.95(13) . . . . ?
C13 C12 P1 O2 -174.69(18) . . . . ?
C17 C12 P1 O1 4.5(5) . . . . ?
C13 C12 P1 O1 -173.2(3) . . . . ?
C17 C12 P1 C23 120.58(14) . . . . ?
C13 C12 P1 C23 -57.06(18) . . . . ?
C17 C12 P1 C1 -120.68(14) . . . . ?
C13 C12 P1 C1 61.68(19) . . . . ?

loop_
_cod_related_entry_id
_cod_related_entry_database
_cod_related_entry_code
1 ChemSpider 30652667
